data_8106394
loop_
_publ_author_name
'Jing, Chen'
'Lingcong, Zhang'
'Jingwen, Chen'
'Haodong, Zhang'

_publ_section_title
;
 Crystal structure of [tris(2-benzimidazolylmethyl)amine-\k4
 N,N&#x2032;,N&#x2032;&#x2032;,N&#x2032;&#x2032;&#x2032;]-[(pyridine-2,6-dicarboxylato-\k2
 O,N)]cadmium(II)--methanol (1:3) C34H36CdN8O7
;
_journal_issue 6
_journal_name_full 'Zeitschrift f\"ur Kristallographie - New Crystal Structures'
_journal_page_first 1047
_journal_page_last 1049
_journal_paper_doi 10.1515/ncrs-2018-0162
_journal_volume 233
_journal_year 2018
_chemical_formula_moiety 'C31 H24 Cd N8 O4, 3(C H4 O)'
_chemical_formula_sum 'C34 H36 Cd N8 O7'
_chemical_formula_weight 781.11
_space_group_crystal_system monoclinic
_space_group_IT_number 14
_space_group_name_Hall '-P 2yn'
_space_group_name_H-M_alt 'P 1 21/n 1'
_atom_sites_solution_hydrogens mixed
_atom_sites_solution_primary direct
_cell_angle_alpha 90
_cell_angle_beta 91.33(3)
_cell_angle_gamma 90
_cell_formula_units_Z 4
_cell_length_a 14.863(3)
_cell_length_b 13.184(3)
_cell_length_c 17.202(3)
_cell_measurement_reflns_used 10953
_cell_measurement_temperature 113(2)
_cell_measurement_theta_max 27.9785
_cell_measurement_theta_min 1.7903
_cell_volume 3369.9(12)
_computing_cell_refinement crystalclear
_computing_data_collection crystalclear
_computing_data_reduction crystalclear
_computing_molecular_graphics 'Olex2 (Dolomanov et al., 2009)'
_computing_publication_material 'Olex2 (Dolomanov et al., 2009)'
_computing_structure_refinement 'ShelXL (Sheldrick, 2015)'
_computing_structure_solution 'ShelXS (Sheldrick, 2008)'
_diffrn_ambient_temperature 113.15
_diffrn_measured_fraction_theta_full 0.997
_diffrn_measured_fraction_theta_max 0.997
_diffrn_measurement_device_type 'Rigaku Saturn'
_diffrn_measurement_method '\w scans'
_diffrn_radiation_monochromator confocal
_diffrn_radiation_type MoK\a
_diffrn_radiation_wavelength 0.71073
_diffrn_reflns_av_R_equivalents 0.0418
_diffrn_reflns_av_unetI/netI 0.0320
_diffrn_reflns_Laue_measured_fraction_full 0.997
_diffrn_reflns_Laue_measured_fraction_max 0.997
_diffrn_reflns_limit_h_max 17
_diffrn_reflns_limit_h_min -17
_diffrn_reflns_limit_k_max 15
_diffrn_reflns_limit_k_min -14
_diffrn_reflns_limit_l_max 20
_diffrn_reflns_limit_l_min -20
_diffrn_reflns_number 26169
_diffrn_reflns_point_group_measured_fraction_full 0.997
_diffrn_reflns_point_group_measured_fraction_max 0.997
_diffrn_reflns_theta_full 25.020
_diffrn_reflns_theta_max 25.020
_diffrn_reflns_theta_min 2.742
_diffrn_standards_decay_% 0
_diffrn_standards_interval_count 0
_diffrn_standards_interval_time 0
_diffrn_standards_number 0
_exptl_absorpt_coefficient_mu 0.710
_exptl_absorpt_correction_T_max 0.9197
_exptl_absorpt_correction_T_min 0.8711
_exptl_absorpt_correction_type multi-scan
_exptl_absorpt_process_details crystalclear
_exptl_crystal_colour colourless
_exptl_crystal_colour_primary colourless
_exptl_crystal_density_diffrn 1.540
_exptl_crystal_density_method 'not measured'
_exptl_crystal_description block
_exptl_crystal_F_000 1600
_exptl_crystal_size_max 0.2
_exptl_crystal_size_mid 0.18
_exptl_crystal_size_min 0.12
_refine_diff_density_max 1.011
_refine_diff_density_min -0.887
_refine_diff_density_rms 0.069
_refine_ls_extinction_coef 0.0039(4)
_refine_ls_extinction_expression Fc^*^=kFc[1+0.001xFc^2^\l^3^/sin(2\q)]^-1/4^
_refine_ls_extinction_method 'SHELXL-2018/3 (Sheldrick 2018)'
_refine_ls_goodness_of_fit_ref 1.041
_refine_ls_hydrogen_treatment mixed
_refine_ls_matrix_type full
_refine_ls_number_parameters 470
_refine_ls_number_reflns 5942
_refine_ls_number_restraints 0
_refine_ls_restrained_S_all 1.041
_refine_ls_R_factor_all 0.0349
_refine_ls_R_factor_gt 0.0311
_refine_ls_shift/su_max 0.001
_refine_ls_shift/su_mean 0.000
_refine_ls_structure_factor_coef Fsqd
_refine_ls_weighting_details 'w=1/[\s^2^(Fo^2^)+(0.0461P)^2^+2.3005P] where P=(Fo^2^+2Fc^2^)/3'
_refine_ls_weighting_scheme calc
_refine_ls_wR_factor_gt 0.0802
_refine_ls_wR_factor_ref 0.0825
_reflns_Friedel_coverage 0.000
_reflns_Friedel_fraction_full .
_reflns_Friedel_fraction_max .
_reflns_number_gt 5322
_reflns_number_total 5942
_reflns_threshold_expression 'I > 2\s(I)'
_cod_data_source_file suppl_ncrs-2018-0162_suppl.cif
_cod_data_source_block shelxl
_cod_original_cell_volume 3369.8(12)
_cod_database_code 8106394
_shelx_space_group_comment
;
The symmetry employed for this shelxl refinement is uniquely defined
by the following loop, which should always be used as a source of
symmetry information in preference to the above space-group names.
They are only intended as comments.
;
_shelx_estimated_absorpt_t_max 0.920
_shelx_estimated_absorpt_t_min 0.871
_olex2_refinement_description
;
1. Fixed Uiso
 At 1.2 times of:
  All C(H) groups, All C(H,H) groups
 At 1.5 times of:
  All C(H,H,H) groups, All O(H) groups
2.a Secondary CH2 refined with riding coordinates:
 C1(H1A,H1B), C9(H9A,H9B), C17(H17A,H17B)
2.b Aromatic/amide H refined with riding coordinates:
 C4(H4), C5(H5A), C6(H6), C7(H7A), C12(H12), C13(H13), C14(H14), C15(H15),
 C20(H20), C21(H21), C22(H22), C23(H23), C27(H27), C28(H28), C29(H29)
2.c Idealised Me refined as rotating group:
 C32(H32A,H32B,H32C), C33(H33A,H33B,H33C), C34(H34A,H34B,H34C)
2.d Idealised tetrahedral OH refined as rotating group:
 O5(H5B), O6(H6A), O7(H7B)
;
_olex2_submission_special_instructions 'No special instructions were received'

loop_
_space_group_symop_operation_xyz
'x, y, z'
'-x+1/2, y+1/2, -z+1/2'
'-x, -y, -z'
'x-1/2, -y-1/2, z-1/2'

loop_
_atom_site_label
_atom_site_type_symbol
_atom_site_fract_x
_atom_site_fract_y
_atom_site_fract_z
_atom_site_U_iso_or_equiv
_atom_site_adp_type
_atom_site_occupancy
_atom_site_site_symmetry_order
_atom_site_calc_flag
_atom_site_refinement_flags_posn
_atom_site_refinement_flags_adp
_atom_site_refinement_flags_occupancy
_atom_site_disorder_assembly
_atom_site_disorder_group
Cd1 Cd 0.45533(2) 0.66299(2) 0.19391(2) 0.01846(9) Uani 1 1 d . . . . .
O1 O 0.42429(12) 0.83302(12) 0.22599(12) 0.0266(4) Uani 1 1 d . . . . .
O2 O 0.48056(12) 0.98530(12) 0.25336(11) 0.0258(4) Uani 1 1 d . . . . .
O3 O 0.59558(12) 0.57476(13) 0.12598(11) 0.0266(4) Uani 1 1 d . . . . .
O4 O 0.74589(13) 0.57663(14) 0.13254(13) 0.0348(5) Uani 1 1 d . . . . .
N1 N 0.37136(14) 0.49860(15) 0.15055(12) 0.0208(5) Uani 1 1 d . . . . .
N2 N 0.40522(14) 0.67795(14) 0.06861(12) 0.0191(5) Uani 1 1 d . . . . .
N3 N 0.39026(15) 0.60436(17) -0.04767(13) 0.0229(5) Uani 1 1 d . . . . .
N4 N 0.32154(15) 0.64542(15) 0.26295(13) 0.0210(5) Uani 1 1 d . . . . .
N5 N 0.18698(16) 0.57512(17) 0.27714(13) 0.0230(5) Uani 1 1 d . . . . .
N6 N 0.50089(14) 0.53459(15) 0.27323(13) 0.0225(5) Uani 1 1 d . . . . .
N7 N 0.50273(16) 0.37580(17) 0.31344(14) 0.0269(5) Uani 1 1 d . . . . .
N8 N 0.58794(14) 0.75823(14) 0.19662(11) 0.0168(4) Uani 1 1 d . . . . .
C1 C 0.39067(18) 0.48901(18) 0.06741(15) 0.0222(6) Uani 1 1 d . . . . .
H1A H 0.342963 0.448177 0.041262 0.027 Uiso 1 1 calc R . . . .
H1B H 0.448728 0.453418 0.061278 0.027 Uiso 1 1 calc R . . . .
C2 C 0.39515(16) 0.59158(18) 0.03011(15) 0.0199(5) Uani 1 1 d . . . . .
C3 C 0.40705(17) 0.75294(18) 0.01157(15) 0.0200(5) Uani 1 1 d . . . . .
C4 C 0.41311(19) 0.8586(2) 0.01843(17) 0.0271(6) Uani 1 1 d . . . . .
H4 H 0.419353 0.890475 0.067771 0.033 Uiso 1 1 calc R . . . .
C5 C 0.40963(19) 0.9145(2) -0.04952(18) 0.0304(6) Uani 1 1 d . . . . .
H5A H 0.412888 0.986331 -0.046602 0.037 Uiso 1 1 calc R . . . .
C6 C 0.4014(2) 0.8679(2) -0.12273(18) 0.0313(6) Uani 1 1 d . . . . .
H6 H 0.399408 0.909062 -0.168079 0.038 Uiso 1 1 calc R . . . .
C7 C 0.39622(18) 0.7639(2) -0.13043(16) 0.0278(6) Uani 1 1 d . . . . .
H7A H 0.391640 0.732307 -0.179979 0.033 Uiso 1 1 calc R . . . .
C8 C 0.39803(17) 0.70762(19) -0.06180(15) 0.0217(5) Uani 1 1 d . . . . .
C9 C 0.27525(17) 0.5200(2) 0.16188(15) 0.0226(6) Uani 1 1 d . . . . .
H9A H 0.241771 0.455288 0.165121 0.027 Uiso 1 1 calc R . . . .
H9B H 0.250850 0.558390 0.116637 0.027 Uiso 1 1 calc R . . . .
C10 C 0.26185(17) 0.58023(18) 0.23468(15) 0.0209(5) Uani 1 1 d . . . . .
C11 C 0.28341(18) 0.68408(19) 0.32997(15) 0.0211(5) Uani 1 1 d . . . . .
C12 C 0.31704(19) 0.75318(19) 0.38503(16) 0.0250(6) Uani 1 1 d . . . . .
H12 H 0.374197 0.784252 0.379430 0.030 Uiso 1 1 calc R . . . .
C13 C 0.2640(2) 0.7746(2) 0.44797(16) 0.0290(6) Uani 1 1 d . . . . .
H13 H 0.285503 0.821146 0.486254 0.035 Uiso 1 1 calc R . . . .
C14 C 0.1799(2) 0.7300(2) 0.45682(16) 0.0307(7) Uani 1 1 d . . . . .
H14 H 0.145698 0.746751 0.500984 0.037 Uiso 1 1 calc R . . . .
C15 C 0.1451(2) 0.66212(19) 0.40311(17) 0.0266(6) Uani 1 1 d . . . . .
H15 H 0.087758 0.631681 0.409125 0.032 Uiso 1 1 calc R . . . .
C16 C 0.19834(18) 0.64034(19) 0.33945(15) 0.0218(5) Uani 1 1 d . . . . .
C17 C 0.4044(2) 0.41187(19) 0.19722(17) 0.0289(6) Uani 1 1 d . . . . .
H17A H 0.434023 0.362803 0.162551 0.035 Uiso 1 1 calc R . . . .
H17B H 0.352492 0.377273 0.220624 0.035 Uiso 1 1 calc R . . . .
C18 C 0.46970(18) 0.44257(18) 0.26067(15) 0.0220(6) Uani 1 1 d . . . . .
C19 C 0.55817(18) 0.5276(2) 0.33790(16) 0.0242(6) Uani 1 1 d . . . . .
C20 C 0.6115(2) 0.6014(2) 0.37436(18) 0.0325(7) Uani 1 1 d . . . . .
H20 H 0.612150 0.669393 0.355992 0.039 Uiso 1 1 calc R . . . .
C21 C 0.6633(2) 0.5722(2) 0.4380(2) 0.0439(8) Uani 1 1 d . . . . .
H21 H 0.700546 0.620767 0.463916 0.053 Uiso 1 1 calc R . . . .
C22 C 0.6619(2) 0.4721(3) 0.4649(2) 0.0497(9) Uani 1 1 d . . . . .
H22 H 0.697595 0.454431 0.509353 0.060 Uiso 1 1 calc R . . . .
C23 C 0.6101(2) 0.3984(2) 0.4287(2) 0.0427(8) Uani 1 1 d . . . . .
H23 H 0.609767 0.330467 0.447061 0.051 Uiso 1 1 calc R . . . .
C24 C 0.55882(19) 0.4278(2) 0.36453(17) 0.0274(6) Uani 1 1 d . . . . .
C25 C 0.48851(16) 0.89342(17) 0.23674(14) 0.0177(5) Uani 1 1 d . . . . .
C26 C 0.58303(17) 0.85247(17) 0.22608(14) 0.0172(5) Uani 1 1 d . . . . .
C27 C 0.65886(17) 0.90985(19) 0.24322(15) 0.0222(6) Uani 1 1 d . . . . .
H27 H 0.653895 0.975977 0.264632 0.027 Uiso 1 1 calc R . . . .
C28 C 0.74233(19) 0.8681(2) 0.22826(18) 0.0292(6) Uani 1 1 d . . . . .
H28 H 0.795747 0.905176 0.239970 0.035 Uiso 1 1 calc R . . . .
C29 C 0.74734(18) 0.7722(2) 0.19622(17) 0.0272(6) Uani 1 1 d . . . . .
H29 H 0.804070 0.743264 0.184873 0.033 Uiso 1 1 calc R . . . .
C30 C 0.66892(17) 0.71907(18) 0.18091(14) 0.0189(5) Uani 1 1 d . . . . .
C31 C 0.67039(18) 0.61376(18) 0.14363(15) 0.0215(6) Uani 1 1 d . . . . .
O5 O 0.51552(18) 0.16590(14) 0.32849(14) 0.0435(6) Uani 1 1 d . . . . .
H5B H 0.509252 0.117700 0.296892 0.065 Uiso 1 1 calc GR . . . .
C32 C 0.5106(3) 0.1287(3) 0.4049(2) 0.0645(11) Uani 1 1 d . . . . .
H32A H 0.566413 0.092662 0.418728 0.097 Uiso 1 1 calc GR . . . .
H32B H 0.459545 0.081974 0.408404 0.097 Uiso 1 1 calc GR . . . .
H32C H 0.502434 0.185396 0.440883 0.097 Uiso 1 1 calc GR . . . .
O6 O 0.81779(17) 0.45483(17) 0.01979(13) 0.0458(6) Uani 1 1 d . . . . .
H6A H 0.796394 0.493015 0.053805 0.069 Uiso 1 1 calc GR . . . .
C33 C 0.8446(3) 0.3624(3) 0.0542(2) 0.0490(9) Uani 1 1 d . . . . .
H33A H 0.902175 0.371695 0.082254 0.073 Uiso 1 1 calc GR . . . .
H33B H 0.851382 0.310845 0.013742 0.073 Uiso 1 1 calc GR . . . .
H33C H 0.798868 0.340247 0.090719 0.073 Uiso 1 1 calc GR . . . .
O7 O 0.2559(2) 0.3689(3) 0.3279(2) 0.0882(11) Uani 1 1 d . . . . .
H7B H 0.203286 0.349567 0.316733 0.132 Uiso 1 1 calc GR . . . .
C34 C 0.2974(3) 0.2989(4) 0.3697(3) 0.0702(13) Uani 1 1 d . . . . .
H34A H 0.341050 0.331236 0.405364 0.105 Uiso 1 1 calc GR . . . .
H34B H 0.328805 0.252312 0.335231 0.105 Uiso 1 1 calc GR . . . .
H34C H 0.253237 0.261142 0.399652 0.105 Uiso 1 1 calc GR . . . .
H5 H 0.143(2) 0.545(2) 0.2665(17) 0.024(8) Uiso 1 1 d . . . . .
H7 H 0.491(2) 0.317(2) 0.3146(19) 0.031(9) Uiso 1 1 d . . . . .
H3 H 0.389(2) 0.547(3) -0.077(2) 0.055(11) Uiso 1 1 d . . . . .

loop_
_atom_site_aniso_label
_atom_site_aniso_U_11
_atom_site_aniso_U_22
_atom_site_aniso_U_33
_atom_site_aniso_U_23
_atom_site_aniso_U_13
_atom_site_aniso_U_12
Cd1 0.01954(13) 0.01325(12) 0.02249(13) -0.00118(7) -0.00200(8) -0.00414(7)
O1 0.0178(10) 0.0184(9) 0.0438(12) -0.0066(8) 0.0035(9) -0.0027(7)
O2 0.0243(10) 0.0134(9) 0.0395(11) -0.0053(8) -0.0026(8) 0.0017(7)
O3 0.0261(10) 0.0211(9) 0.0326(11) -0.0096(8) 0.0014(8) -0.0018(8)
O4 0.0267(11) 0.0281(10) 0.0497(13) -0.0090(9) 0.0009(9) 0.0098(8)
N1 0.0235(12) 0.0171(10) 0.0216(11) 0.0009(9) -0.0021(9) -0.0019(9)
N2 0.0202(11) 0.0150(10) 0.0220(11) -0.0020(9) 0.0018(9) -0.0007(8)
N3 0.0278(13) 0.0201(11) 0.0207(11) -0.0051(9) 0.0014(9) -0.0028(9)
N4 0.0230(12) 0.0184(11) 0.0217(11) -0.0015(9) -0.0007(9) -0.0029(9)
N5 0.0202(12) 0.0217(12) 0.0272(12) 0.0004(10) -0.0001(10) -0.0061(10)
N6 0.0231(12) 0.0189(11) 0.0255(12) 0.0008(9) -0.0027(9) -0.0021(9)
N7 0.0315(14) 0.0152(12) 0.0339(13) 0.0017(10) -0.0044(10) -0.0007(10)
N8 0.0194(11) 0.0130(10) 0.0178(10) 0.0002(8) -0.0022(8) -0.0003(8)
C1 0.0246(14) 0.0170(12) 0.0250(14) -0.0037(11) 0.0016(11) -0.0023(10)
C2 0.0166(13) 0.0194(12) 0.0237(13) -0.0024(11) 0.0010(10) -0.0026(10)
C3 0.0169(13) 0.0194(13) 0.0238(13) -0.0011(10) 0.0014(10) -0.0005(10)
C4 0.0291(15) 0.0216(13) 0.0305(15) -0.0017(12) 0.0003(12) -0.0010(11)
C5 0.0315(16) 0.0203(13) 0.0396(17) 0.0047(12) 0.0034(13) -0.0006(11)
C6 0.0312(16) 0.0299(15) 0.0325(16) 0.0113(13) -0.0014(13) -0.0022(12)
C7 0.0270(15) 0.0332(15) 0.0232(14) -0.0003(12) -0.0003(11) -0.0025(12)
C8 0.0185(13) 0.0212(13) 0.0253(14) -0.0010(11) -0.0001(10) -0.0020(10)
C9 0.0228(14) 0.0226(13) 0.0224(13) -0.0015(11) -0.0001(11) -0.0073(10)
C10 0.0218(14) 0.0177(13) 0.0231(13) 0.0027(10) -0.0025(11) -0.0035(10)
C11 0.0241(14) 0.0170(12) 0.0221(13) 0.0022(10) -0.0022(11) 0.0029(10)
C12 0.0291(15) 0.0186(13) 0.0270(14) -0.0003(11) -0.0052(11) 0.0008(11)
C13 0.0402(17) 0.0201(13) 0.0264(14) -0.0026(11) -0.0056(12) 0.0084(12)
C14 0.0396(17) 0.0259(14) 0.0267(15) 0.0031(12) 0.0059(12) 0.0129(12)
C15 0.0276(15) 0.0237(14) 0.0287(15) 0.0067(11) 0.0037(12) 0.0042(11)
C16 0.0253(14) 0.0168(12) 0.0231(13) 0.0033(10) -0.0018(11) 0.0028(10)
C17 0.0379(17) 0.0172(13) 0.0313(15) 0.0033(12) -0.0077(13) -0.0041(12)
C18 0.0231(14) 0.0176(12) 0.0254(14) 0.0019(11) 0.0026(11) 0.0016(10)
C19 0.0217(14) 0.0219(13) 0.0287(14) 0.0004(11) -0.0033(11) 0.0040(11)
C20 0.0346(17) 0.0213(14) 0.0410(17) -0.0008(12) -0.0106(13) -0.0026(12)
C21 0.045(2) 0.0331(17) 0.053(2) -0.0044(15) -0.0239(16) 0.0001(14)
C22 0.055(2) 0.0393(19) 0.053(2) 0.0050(16) -0.0324(18) 0.0057(16)
C23 0.050(2) 0.0282(16) 0.049(2) 0.0069(14) -0.0201(16) 0.0050(14)
C24 0.0258(15) 0.0206(13) 0.0355(16) -0.0015(12) -0.0063(12) 0.0031(11)
C25 0.0207(13) 0.0140(12) 0.0183(12) -0.0001(10) -0.0009(10) -0.0008(10)
C26 0.0220(13) 0.0127(11) 0.0170(12) 0.0021(9) -0.0011(10) -0.0013(9)
C27 0.0234(14) 0.0148(12) 0.0279(14) -0.0004(10) -0.0069(11) -0.0008(10)
C28 0.0199(14) 0.0243(14) 0.0430(17) -0.0025(13) -0.0054(12) -0.0056(11)
C29 0.0165(13) 0.0252(14) 0.0398(16) -0.0005(12) -0.0011(12) 0.0025(11)
C30 0.0202(13) 0.0151(12) 0.0213(12) 0.0029(10) -0.0005(10) 0.0020(10)
C31 0.0279(15) 0.0155(12) 0.0212(13) 0.0017(10) 0.0012(11) 0.0037(11)
O5 0.0646(16) 0.0202(11) 0.0451(14) -0.0033(9) -0.0094(12) -0.0025(10)
C32 0.084(3) 0.050(2) 0.060(3) -0.003(2) 0.004(2) -0.007(2)
O6 0.0554(15) 0.0440(13) 0.0382(13) 0.0006(11) 0.0070(11) 0.0057(11)
C33 0.052(2) 0.0440(19) 0.051(2) 0.0017(17) 0.0100(18) 0.0136(17)
O7 0.0516(19) 0.094(2) 0.118(3) 0.061(2) -0.0132(19) -0.0195(17)
C34 0.044(2) 0.106(3) 0.061(3) 0.028(3) 0.001(2) -0.014(2)

loop_
_atom_type_symbol
_atom_type_description
_atom_type_scat_dispersion_real
_atom_type_scat_dispersion_imag
_atom_type_scat_source
C C 0.0033 0.0016 'International Tables Vol C Tables 4.2.6.8 and 6.1.1.4'
H H 0.0000 0.0000 'International Tables Vol C Tables 4.2.6.8 and 6.1.1.4'
Cd Cd -0.8075 1.2024 'International Tables Vol C Tables 4.2.6.8 and 6.1.1.4'
N N 0.0061 0.0033 'International Tables Vol C Tables 4.2.6.8 and 6.1.1.4'
O O 0.0106 0.0060 'International Tables Vol C Tables 4.2.6.8 and 6.1.1.4'

loop_
_geom_angle_atom_site_label_1
_geom_angle_atom_site_label_2
_geom_angle_atom_site_label_3
_geom_angle
_geom_angle_site_symmetry_1
_geom_angle_site_symmetry_3
O1 Cd1 N1 139.85(7) . .
N2 Cd1 O1 94.47(7) . .
N2 Cd1 N1 69.87(7) . .
N2 Cd1 N4 103.02(8) . .
N2 Cd1 N8 103.29(8) . .
N4 Cd1 O1 78.64(7) . .
N4 Cd1 N1 69.94(7) . .
N6 Cd1 O1 128.79(8) . .
N6 Cd1 N1 71.65(7) . .
N6 Cd1 N2 136.23(7) . .
N6 Cd1 N4 82.34(8) . .
N6 Cd1 N8 98.59(7) . .
N8 Cd1 O1 69.74(7) . .
N8 Cd1 N1 148.46(7) . .
N8 Cd1 N4 139.98(7) . .
C25 O1 Cd1 119.09(16) . .
C1 N1 Cd1 104.32(14) . .
C1 N1 C9 110.9(2) . .
C1 N1 C17 113.1(2) . .
C9 N1 Cd1 105.22(14) . .
C9 N1 C17 112.8(2) . .
C17 N1 Cd1 109.77(15) . .
C2 N2 Cd1 115.50(16) . .
C2 N2 C3 105.2(2) . .
C3 N2 Cd1 135.89(16) . .
C2 N3 C8 107.1(2) . .
C2 N3 H3 117(2) . .
C8 N3 H3 136(2) . .
C10 N4 Cd1 116.57(17) . .
C10 N4 C11 105.1(2) . .
C11 N4 Cd1 138.34(17) . .
C10 N5 C16 107.6(2) . .
C10 N5 H5 126(2) . .
C16 N5 H5 126(2) . .
C18 N6 Cd1 119.39(17) . .
C18 N6 C19 106.1(2) . .
C19 N6 Cd1 134.50(16) . .
C18 N7 C24 108.0(2) . .
C18 N7 H7 125(2) . .
C24 N7 H7 127(2) . .
C26 N8 Cd1 116.81(16) . .
C30 N8 Cd1 123.29(15) . .
C30 N8 C26 119.2(2) . .
N1 C1 H1A 109.5 . .
N1 C1 H1B 109.5 . .
N1 C1 C2 110.5(2) . .
H1A C1 H1B 108.1 . .
C2 C1 H1A 109.5 . .
C2 C1 H1B 109.5 . .
N2 C2 N3 113.1(2) . .
N2 C2 C1 124.6(2) . .
N3 C2 C1 122.4(2) . .
N2 C3 C4 130.4(2) . .
N2 C3 C8 109.2(2) . .
C8 C3 C4 120.3(2) . .
C3 C4 H4 121.4 . .
C5 C4 C3 117.3(3) . .
C5 C4 H4 121.4 . .
C4 C5 H5A 119.1 . .
C4 C5 C6 121.8(3) . .
C6 C5 H5A 119.1 . .
C5 C6 H6 119.2 . .
C7 C6 C5 121.6(3) . .
C7 C6 H6 119.2 . .
C6 C7 H7A 121.7 . .
C6 C7 C8 116.6(3) . .
C8 C7 H7A 121.7 . .
N3 C8 C3 105.5(2) . .
N3 C8 C7 132.1(2) . .
C7 C8 C3 122.4(2) . .
N1 C9 H9A 109.4 . .
N1 C9 H9B 109.4 . .
N1 C9 C10 111.1(2) . .
H9A C9 H9B 108.0 . .
C10 C9 H9A 109.4 . .
C10 C9 H9B 109.4 . .
N4 C10 N5 112.9(2) . .
N4 C10 C9 123.4(2) . .
N5 C10 C9 123.6(2) . .
N4 C11 C12 130.8(3) . .
N4 C11 C16 109.3(2) . .
C12 C11 C16 119.9(3) . .
C11 C12 H12 121.2 . .
C13 C12 C11 117.5(3) . .
C13 C12 H12 121.2 . .
C12 C13 H13 119.0 . .
C12 C13 C14 121.9(3) . .
C14 C13 H13 119.0 . .
C13 C14 H14 119.2 . .
C15 C14 C13 121.6(3) . .
C15 C14 H14 119.2 . .
C14 C15 H15 121.7 . .
C14 C15 C16 116.7(3) . .
C16 C15 H15 121.7 . .
N5 C16 C11 105.1(2) . .
N5 C16 C15 132.5(3) . .
C15 C16 C11 122.4(3) . .
N1 C17 H17A 109.0 . .
N1 C17 H17B 109.0 . .
N1 C17 C18 112.9(2) . .
H17A C17 H17B 107.8 . .
C18 C17 H17A 109.0 . .
C18 C17 H17B 109.0 . .
N6 C18 N7 111.7(2) . .
N6 C18 C17 126.0(2) . .
N7 C18 C17 122.2(2) . .
N6 C19 C20 130.2(2) . .
N6 C19 C24 109.0(2) . .
C24 C19 C20 120.8(2) . .
C19 C20 H20 121.2 . .
C21 C20 C19 117.6(3) . .
C21 C20 H20 121.2 . .
C20 C21 H21 119.5 . .
C20 C21 C22 120.9(3) . .
C22 C21 H21 119.5 . .
C21 C22 H22 119.0 . .
C23 C22 C21 121.9(3) . .
C23 C22 H22 119.0 . .
C22 C23 H23 121.5 . .
C22 C23 C24 117.0(3) . .
C24 C23 H23 121.5 . .
N7 C24 C19 105.1(2) . .
N7 C24 C23 133.1(3) . .
C23 C24 C19 121.8(3) . .
O1 C25 C26 117.3(2) . .
O2 C25 O1 125.0(2) . .
O2 C25 C26 117.6(2) . .
N8 C26 C25 115.6(2) . .
N8 C26 C27 122.3(2) . .
C27 C26 C25 122.1(2) . .
C26 C27 H27 120.9 . .
C26 C27 C28 118.1(2) . .
C28 C27 H27 120.9 . .
C27 C28 H28 120.2 . .
C29 C28 C27 119.6(2) . .
C29 C28 H28 120.2 . .
C28 C29 H29 120.4 . .
C30 C29 C28 119.2(2) . .
C30 C29 H29 120.4 . .
N8 C30 C29 121.5(2) . .
N8 C30 C31 117.1(2) . .
C29 C30 C31 121.4(2) . .
O3 C31 C30 116.9(2) . .
O4 C31 O3 126.8(2) . .
O4 C31 C30 116.3(2) . .
C32 O5 H5B 109.5 . .
O5 C32 H32A 109.5 . .
O5 C32 H32B 109.5 . .
O5 C32 H32C 109.5 . .
H32A C32 H32B 109.5 . .
H32A C32 H32C 109.5 . .
H32B C32 H32C 109.5 . .
C33 O6 H6A 109.5 . .
O6 C33 H33A 109.5 . .
O6 C33 H33B 109.5 . .
O6 C33 H33C 109.5 . .
H33A C33 H33B 109.5 . .
H33A C33 H33C 109.5 . .
H33B C33 H33C 109.5 . .
C34 O7 H7B 109.5 . .
O7 C34 H34A 109.5 . .
O7 C34 H34B 109.5 . .
O7 C34 H34C 109.5 . .
H34A C34 H34B 109.5 . .
H34A C34 H34C 109.5 . .
H34B C34 H34C 109.5 . .

loop_
_geom_bond_atom_site_label_1
_geom_bond_atom_site_label_2
_geom_bond_distance
_geom_bond_site_symmetry_2
Cd1 O1 2.3568(17) .
Cd1 N1 2.602(2) .
Cd1 N2 2.273(2) .
Cd1 N4 2.351(2) .
Cd1 N6 2.268(2) .
Cd1 N8 2.336(2) .
O1 C25 1.253(3) .
O2 C25 1.251(3) .
O3 C31 1.256(3) .
O4 C31 1.243(3) .
N1 C1 1.471(3) .
N1 C9 1.474(3) .
N1 C17 1.475(3) .
N2 C2 1.324(3) .
N2 C3 1.394(3) .
N3 C2 1.349(3) .
N3 C8 1.388(3) .
N3 H3 0.91(4) .
N4 C10 1.320(3) .
N4 C11 1.393(3) .
N5 C10 1.347(3) .
N5 C16 1.381(3) .
N5 H5 0.78(3) .
N6 C18 1.315(3) .
N6 C19 1.388(4) .
N7 C18 1.349(3) .
N7 C24 1.380(4) .
N7 H7 0.80(3) .
N8 C26 1.344(3) .
N8 C30 1.343(3) .
C1 H1A 0.9900 .
C1 H1B 0.9900 .
C1 C2 1.499(4) .
C3 C4 1.400(3) .
C3 C8 1.400(4) .
C4 H4 0.9500 .
C4 C5 1.382(4) .
C5 H5A 0.9500 .
C5 C6 1.404(4) .
C6 H6 0.9500 .
C6 C7 1.379(4) .
C7 H7A 0.9500 .
C7 C8 1.394(4) .
C9 H9A 0.9900 .
C9 H9B 0.9900 .
C9 C10 1.500(4) .
C11 C12 1.398(4) .
C11 C16 1.402(4) .
C12 H12 0.9500 .
C12 C13 1.383(4) .
C13 H13 0.9500 .
C13 C14 1.393(4) .
C14 H14 0.9500 .
C14 C15 1.378(4) .
C15 H15 0.9500 .
C15 C16 1.396(4) .
C17 H17A 0.9900 .
C17 H17B 0.9900 .
C17 C18 1.499(4) .
C19 C20 1.396(4) .
C19 C24 1.392(4) .
C20 H20 0.9500 .
C20 C21 1.378(4) .
C21 H21 0.9500 .
C21 C22 1.399(5) .
C22 H22 0.9500 .
C22 C23 1.379(5) .
C23 H23 0.9500 .
C23 C24 1.383(4) .
C25 C26 1.520(3) .
C26 C27 1.383(4) .
C27 H27 0.9500 .
C27 C28 1.387(4) .
C28 H28 0.9500 .
C28 C29 1.381(4) .
C29 H29 0.9500 .
C29 C30 1.380(4) .
C30 C31 1.530(3) .
O5 H5B 0.8400 .
O5 C32 1.407(5) .
C32 H32A 0.9800 .
C32 H32B 0.9800 .
C32 H32C 0.9800 .
O6 H6A 0.8400 .
O6 C33 1.409(4) .
C33 H33A 0.9800 .
C33 H33B 0.9800 .
C33 H33C 0.9800 .
O7 H7B 0.8400 .
O7 C34 1.315(5) .
C34 H34A 0.9800 .
C34 H34B 0.9800 .
C34 H34C 0.9800 .

loop_
_geom_hbond_atom_site_label_D
_geom_hbond_atom_site_label_H
_geom_hbond_atom_site_label_A
_geom_hbond_distance_DH
_geom_hbond_distance_HA
_geom_hbond_distance_DA
_geom_hbond_angle_DHA
_geom_hbond_site_symmetry_A
_geom_hbond_publ_flag
C1 H1B N3 0.99 2.53 3.505(4) 169.2 3_665 yes
C9 H9B O6 0.99 2.54 3.404(4) 145.3 3_665 yes
C17 H17B O7 0.99 2.37 3.237(5) 146.2 . yes
C27 H27 O4 0.95 2.64 3.356(3) 132.3 2_655 yes
O6 H6A O4 0.84 1.91 2.753(3) 178.3 . yes
N7 H7 O5 0.80(3) 2.04(3) 2.785(3) 157(3) . yes
N3 H3 O3 0.91(4) 1.83(4) 2.729(3) 169(3) 3_665 yes

loop_
_geom_torsion_atom_site_label_1
_geom_torsion_atom_site_label_2
_geom_torsion_atom_site_label_3
_geom_torsion_atom_site_label_4
_geom_torsion
_geom_torsion_site_symmetry_1
_geom_torsion_site_symmetry_2
_geom_torsion_site_symmetry_3
_geom_torsion_site_symmetry_4
Cd1 O1 C25 O2 179.40(19) . . . .
Cd1 O1 C25 C26 1.5(3) . . . .
Cd1 N1 C1 C2 -35.2(2) . . . .
Cd1 N1 C9 C10 -38.7(2) . . . .
Cd1 N1 C17 C18 5.3(3) . . . .
Cd1 N2 C2 N3 -162.48(17) . . . .
Cd1 N2 C2 C1 16.7(3) . . . .
Cd1 N2 C3 C4 -25.5(4) . . . .
Cd1 N2 C3 C8 156.81(19) . . . .
Cd1 N4 C10 N5 -179.56(16) . . . .
Cd1 N4 C10 C9 -0.9(3) . . . .
Cd1 N4 C11 C12 -1.1(4) . . . .
Cd1 N4 C11 C16 -179.65(18) . . . .
Cd1 N6 C18 N7 -179.33(17) . . . .
Cd1 N6 C18 C17 -0.2(4) . . . .
Cd1 N6 C19 C20 -3.2(5) . . . .
Cd1 N6 C19 C24 178.50(19) . . . .
Cd1 N8 C26 C25 -13.4(3) . . . .
Cd1 N8 C26 C27 168.69(19) . . . .
Cd1 N8 C30 C29 -168.39(19) . . . .
Cd1 N8 C30 C31 12.9(3) . . . .
O1 C25 C26 N8 8.0(3) . . . .
O1 C25 C26 C27 -174.1(2) . . . .
O2 C25 C26 N8 -170.0(2) . . . .
O2 C25 C26 C27 7.9(4) . . . .
N1 C1 C2 N2 17.2(3) . . . .
N1 C1 C2 N3 -163.7(2) . . . .
N1 C9 C10 N4 30.6(3) . . . .
N1 C9 C10 N5 -150.9(2) . . . .
N1 C17 C18 N6 -4.0(4) . . . .
N1 C17 C18 N7 175.0(2) . . . .
N2 C3 C4 C5 -177.4(3) . . . .
N2 C3 C8 N3 0.3(3) . . . .
N2 C3 C8 C7 179.1(2) . . . .
N4 C11 C12 C13 -177.7(2) . . . .
N4 C11 C16 N5 0.2(3) . . . .
N4 C11 C16 C15 177.9(2) . . . .
N6 C19 C20 C21 -179.2(3) . . . .
N6 C19 C24 N7 1.4(3) . . . .
N6 C19 C24 C23 -179.9(3) . . . .
N8 C26 C27 C28 0.8(4) . . . .
N8 C30 C31 O3 4.5(3) . . . .
N8 C30 C31 O4 -177.0(2) . . . .
C1 N1 C9 C10 -150.9(2) . . . .
C1 N1 C17 C18 121.4(2) . . . .
C2 N2 C3 C4 177.5(3) . . . .
C2 N2 C3 C8 -0.2(3) . . . .
C2 N3 C8 C3 -0.3(3) . . . .
C2 N3 C8 C7 -178.9(3) . . . .
C3 N2 C2 N3 0.0(3) . . . .
C3 N2 C2 C1 179.2(2) . . . .
C3 C4 C5 C6 -0.7(4) . . . .
C4 C3 C8 N3 -177.6(2) . . . .
C4 C3 C8 C7 1.1(4) . . . .
C4 C5 C6 C7 0.1(5) . . . .
C5 C6 C7 C8 1.0(4) . . . .
C6 C7 C8 N3 176.7(3) . . . .
C6 C7 C8 C3 -1.7(4) . . . .
C8 N3 C2 N2 0.2(3) . . . .
C8 N3 C2 C1 -179.0(2) . . . .
C8 C3 C4 C5 0.1(4) . . . .
C9 N1 C1 C2 77.6(3) . . . .
C9 N1 C17 C18 -111.7(3) . . . .
C10 N4 C11 C12 177.6(3) . . . .
C10 N4 C11 C16 -0.9(3) . . . .
C10 N5 C16 C11 0.7(3) . . . .
C10 N5 C16 C15 -176.7(3) . . . .
C11 N4 C10 N5 1.4(3) . . . .
C11 N4 C10 C9 -179.9(2) . . . .
C11 C12 C13 C14 -0.3(4) . . . .
C12 C11 C16 N5 -178.6(2) . . . .
C12 C11 C16 C15 -0.8(4) . . . .
C12 C13 C14 C15 -0.1(4) . . . .
C13 C14 C15 C16 0.0(4) . . . .
C14 C15 C16 N5 177.5(3) . . . .
C14 C15 C16 C11 0.5(4) . . . .
C16 N5 C10 N4 -1.3(3) . . . .
C16 N5 C10 C9 180.0(2) . . . .
C16 C11 C12 C13 0.7(4) . . . .
C17 N1 C1 C2 -154.5(2) . . . .
C17 N1 C9 C10 81.0(3) . . . .
C18 N6 C19 C20 177.3(3) . . . .
C18 N6 C19 C24 -1.1(3) . . . .
C18 N7 C24 C19 -1.2(3) . . . .
C18 N7 C24 C23 -179.7(3) . . . .
C19 N6 C18 N7 0.3(3) . . . .
C19 N6 C18 C17 179.4(3) . . . .
C19 C20 C21 C22 -0.2(5) . . . .
C20 C19 C24 N7 -177.2(3) . . . .
C20 C19 C24 C23 1.6(5) . . . .
C20 C21 C22 C23 1.0(6) . . . .
C21 C22 C23 C24 -0.4(6) . . . .
C22 C23 C24 N7 177.5(3) . . . .
C22 C23 C24 C19 -0.8(5) . . . .
C24 N7 C18 N6 0.6(3) . . . .
C24 N7 C18 C17 -178.6(3) . . . .
C24 C19 C20 C21 -1.0(5) . . . .
C25 C26 C27 C28 -177.0(2) . . . .
C26 N8 C30 C29 1.8(4) . . . .
C26 N8 C30 C31 -177.0(2) . . . .
C26 C27 C28 C29 0.8(4) . . . .
C27 C28 C29 C30 -1.1(4) . . . .
C28 C29 C30 N8 -0.2(4) . . . .
C28 C29 C30 C31 178.5(2) . . . .
C29 C30 C31 O3 -174.3(2) . . . .
C29 C30 C31 O4 4.3(4) . . . .
C30 N8 C26 C25 175.9(2) . . . .
C30 N8 C26 C27 -2.1(4) . . . .
